data_4065945
loop_
_publ_author_name
'Wang, Xi-Ying'
'Li, Yan'
'Ma, Qing'
'Zhang, Qian-Feng'

_publ_section_title
;
 Ruthenium Complexes with Dithiophosphonates [Ar(RO)PS2]&#x2212;and
 [Fc(RO)PS2]&#x2212;(Ar =p-CH3OC6H4, Fc = Fe(\h5-C5H4)(\h5-C5H5))
;
_journal_issue 12
_journal_name_full Organometallics
_journal_page_first 2752
_journal_paper_doi 10.1021/om100209k
_journal_volume 29
_journal_year 2010
_chemical_formula_sum 'C93 H84 Cl2 O7 P6 Ru2 S4'
_chemical_formula_weight 1900.70
_chemical_name_systematic
; 
 ? 
;
_space_group_IT_number 2
_symmetry_cell_setting triclinic
_symmetry_space_group_name_Hall '-P 1'
_symmetry_space_group_name_H-M 'P -1'
_atom_sites_solution_hydrogens geom
_atom_sites_solution_primary direct
_atom_sites_solution_secondary difmap
_audit_creation_method SHELXL-97
_cell_angle_alpha 89.176(2)
_cell_angle_beta 87.894(3)
_cell_angle_gamma 63.428(2)
_cell_formula_units_Z 2
_cell_length_a 14.1406(6)
_cell_length_b 15.1934(6)
_cell_length_c 24.0947(10)
_cell_measurement_reflns_used 9985
_cell_measurement_temperature 296(2)
_cell_measurement_theta_max 27.12
_cell_measurement_theta_min 2.25
_cell_volume 4626.7(3)
_computing_cell_refinement 'Bruker SMART'
_computing_data_collection 'Bruker SMART'
_computing_data_reduction 'Bruker SAINT'
_computing_molecular_graphics 'Bruker SHELXTL'
_computing_publication_material 'Bruker SHELXTL'
_computing_structure_refinement 'SHELXL-97 (Sheldrick, 1997)'
_computing_structure_solution 'SHELXS-97 (Sheldrick, 1990)'
_diffrn_ambient_temperature 296(2)
_diffrn_measured_fraction_theta_full 0.984
_diffrn_measured_fraction_theta_max 0.984
_diffrn_measurement_device_type 'CCD area detector'
_diffrn_measurement_method 'phi and omega scans'
_diffrn_radiation_monochromator graphite
_diffrn_radiation_source 'fine-focus sealed tube'
_diffrn_radiation_type MoK\a
_diffrn_radiation_wavelength 0.71073
_diffrn_reflns_av_R_equivalents 0.0746
_diffrn_reflns_av_sigmaI/netI 0.0711
_diffrn_reflns_limit_h_max 18
_diffrn_reflns_limit_h_min -18
_diffrn_reflns_limit_k_max 19
_diffrn_reflns_limit_k_min -19
_diffrn_reflns_limit_l_max 30
_diffrn_reflns_limit_l_min -31
_diffrn_reflns_number 86057
_diffrn_reflns_theta_full 27.64
_diffrn_reflns_theta_max 27.64
_diffrn_reflns_theta_min 1.50
_exptl_absorpt_coefficient_mu 0.630
_exptl_absorpt_correction_T_max 0.8950
_exptl_absorpt_correction_T_min 0.8238
_exptl_absorpt_correction_type multi-scan
_exptl_absorpt_process_details sadabs
_exptl_crystal_colour yellow
_exptl_crystal_density_diffrn 1.364
_exptl_crystal_density_meas 0
_exptl_crystal_density_method 'not measured'
_exptl_crystal_description block
_exptl_crystal_F_000 1948
_exptl_crystal_size_max 0.32
_exptl_crystal_size_mid 0.20
_exptl_crystal_size_min 0.18
_refine_diff_density_max 1.171
_refine_diff_density_min -0.751
_refine_diff_density_rms 0.106
_refine_ls_extinction_method none
_refine_ls_goodness_of_fit_ref 1.020
_refine_ls_hydrogen_treatment constr
_refine_ls_matrix_type full
_refine_ls_number_parameters 1027
_refine_ls_number_reflns 21222
_refine_ls_number_restraints 6
_refine_ls_restrained_S_all 1.020
_refine_ls_R_factor_all 0.0856
_refine_ls_R_factor_gt 0.0516
_refine_ls_shift/su_max 0.002
_refine_ls_shift/su_mean 0.000
_refine_ls_structure_factor_coef Fsqd
_refine_ls_weighting_details 'calc w=1/[\s^2^(Fo^2^)+(0.0926P)^2^+0.6839P] where P=(Fo^2^+2Fc^2^)/3'
_refine_ls_weighting_scheme calc
_refine_ls_wR_factor_gt 0.1051
_refine_ls_wR_factor_ref 0.1447
_reflns_number_gt 14573
_reflns_number_total 21222
_reflns_threshold_expression >2sigma(I)
_cod_data_source_file om100209k_si_001.cif
_cod_data_source_block Cpd2_P1bar
_cod_depositor_comments
;
The following automatic conversions were performed:

'_symmetry_cell_setting' value 'Triclinic' changed to 'triclinic'
according to /home/saulius/struct/CIF-dictionaries/cif_core.dic
dictionary named 'cif_core.dic' version 2.4.1 from 2010-06-29.

Automatic conversion script
Id: cif_fix_values 1715 2011-07-08 13:25:40Z adriana 
;
_cod_original_sg_symbol_H-M P-1
_cod_database_code 4065945

loop_
_symmetry_equiv_pos_as_xyz
'x, y, z'
'-x, -y, -z'

loop_
_atom_site_label
_atom_site_type_symbol
_atom_site_fract_x
_atom_site_fract_y
_atom_site_fract_z
_atom_site_U_iso_or_equiv
_atom_site_adp_type
_atom_site_occupancy
_atom_site_symmetry_multiplicity
_atom_site_calc_flag
_atom_site_refinement_flags
Ru1 Ru 0.42452(2) 0.16263(2) 0.933336(12) 0.03028(9) Uani 1 1 d .
S1 S 0.44280(7) 0.00189(7) 0.90695(4) 0.0353(2) Uani 1 1 d .
S2 S 0.61071(7) 0.06041(7) 0.95307(4) 0.0349(2) Uani 1 1 d .
P1 P 0.59412(7) -0.06304(7) 0.93492(4) 0.0312(2) Uani 1 1 d .
P2 P 0.24622(8) 0.22148(7) 0.90435(4) 0.0372(2) Uani 1 1 d .
P3 P 0.44252(8) 0.30223(7) 0.96947(4) 0.0336(2) Uani 1 1 d .
O1 O 0.4938(3) 0.1824(2) 0.81885(13) 0.0586(8) Uani 1 1 d .
O2 O 0.8789(3) -0.2854(3) 0.74525(15) 0.0794(11) Uani 1 1 d .
O3 O 0.61802(19) -0.13904(17) 0.98063(10) 0.0344(6) Uani 1 1 d .
C1 C 0.4641(3) 0.1790(3) 0.86358(18) 0.0402(9) Uani 1 1 d .
C2 C 0.6819(3) -0.1266(3) 0.87703(17) 0.0372(9) Uani 1 1 d .
C3 C 0.7635(3) -0.2193(3) 0.88307(19) 0.0550(12) Uani 1 1 d .
H3A H 0.7751 -0.2486 0.9179 0.066 Uiso 1 1 calc R
C4 C 0.8288(4) -0.2701(4) 0.8386(2) 0.0687(15) Uani 1 1 d .
H4A H 0.8840 -0.3325 0.8437 0.082 Uiso 1 1 calc R
C5 C 0.8121(3) -0.2284(4) 0.7872(2) 0.0544(12) Uani 1 1 d .
C6 C 0.7333(4) -0.1362(4) 0.77952(19) 0.0593(12) Uani 1 1 d .
H6A H 0.7233 -0.1076 0.7445 0.071 Uiso 1 1 calc R
C7 C 0.6677(4) -0.0849(3) 0.82431(18) 0.0539(11) Uani 1 1 d .
H7A H 0.6137 -0.0219 0.8190 0.065 Uiso 1 1 calc R
C8 C 0.8572(5) -0.2510(5) 0.6905(2) 0.099(2) Uani 1 1 d .
H8A H 0.9093 -0.2976 0.6655 0.149 Uiso 1 1 calc R
H8B H 0.8590 -0.1888 0.6872 0.149 Uiso 1 1 calc R
H8C H 0.7883 -0.2432 0.6815 0.149 Uiso 1 1 calc R
C11 C 0.2323(3) 0.1424(3) 0.85099(19) 0.0461(10) Uani 1 1 d .
C12 C 0.2893(4) 0.1293(4) 0.8007(2) 0.0600(13) Uani 1 1 d .
H12A H 0.3376 0.1551 0.7967 0.072 Uiso 1 1 calc R
C13 C 0.2756(5) 0.0786(4) 0.7564(2) 0.0757(16) Uani 1 1 d .
H13A H 0.3135 0.0715 0.7230 0.091 Uiso 1 1 calc R
C14 C 0.2051(6) 0.0392(4) 0.7626(3) 0.089(2) Uani 1 1 d .
H14A H 0.1957 0.0046 0.7335 0.107 Uiso 1 1 calc R
C15 C 0.1487(6) 0.0508(5) 0.8117(3) 0.091(2) Uani 1 1 d .
H15A H 0.1019 0.0233 0.8160 0.109 Uiso 1 1 calc R
C16 C 0.1608(4) 0.1033(4) 0.8551(2) 0.0667(14) Uani 1 1 d .
H16A H 0.1201 0.1125 0.8877 0.080 Uiso 1 1 calc R
C21 C 0.1515(3) 0.2250(3) 0.95891(18) 0.0455(10) Uani 1 1 d .
C22 C 0.1703(4) 0.1377(4) 0.9865(2) 0.0668(15) Uani 1 1 d .
H22A H 0.2291 0.0797 0.9762 0.080 Uiso 1 1 calc R
C23 C 0.1022(5) 0.1368(6) 1.0290(3) 0.089(2) Uani 1 1 d .
H23A H 0.1149 0.0783 1.0471 0.107 Uiso 1 1 calc R
C24 C 0.0174(5) 0.2211(7) 1.0439(3) 0.107(3) Uani 1 1 d .
H24A H -0.0278 0.2201 1.0726 0.128 Uiso 1 1 calc R
C25 C -0.0041(4) 0.3101(6) 1.0174(3) 0.092(2) Uani 1 1 d .
H25A H -0.0626 0.3680 1.0280 0.110 Uiso 1 1 calc R
C26 C 0.0647(4) 0.3092(4) 0.9746(2) 0.0627(13) Uani 1 1 d .
H26A H 0.0513 0.3676 0.9561 0.075 Uiso 1 1 calc R
C31 C 0.1784(3) 0.3399(3) 0.86842(17) 0.0384(9) Uani 1 1 d .
C32 C 0.0892(3) 0.3608(3) 0.8385(2) 0.0550(12) Uani 1 1 d .
H32A H 0.0612 0.3160 0.8376 0.066 Uiso 1 1 calc R
C33 C 0.0413(4) 0.4501(4) 0.8098(2) 0.0637(14) Uani 1 1 d .
H33A H -0.0196 0.4649 0.7904 0.076 Uiso 1 1 calc R
C34 C 0.0824(4) 0.5150(3) 0.8097(2) 0.0577(12) Uani 1 1 d .
H34A H 0.0511 0.5732 0.7896 0.069 Uiso 1 1 calc R
C35 C 0.1701(4) 0.4950(4) 0.8394(3) 0.0751(17) Uani 1 1 d .
H35A H 0.1982 0.5398 0.8399 0.090 Uiso 1 1 calc R
C36 C 0.2177(4) 0.4072(3) 0.8690(2) 0.0605(13) Uani 1 1 d .
H36A H 0.2770 0.3944 0.8894 0.073 Uiso 1 1 calc R
C41 C 0.5687(3) 0.2627(3) 1.00459(17) 0.0386(9) Uani 1 1 d .
C42 C 0.5847(4) 0.2051(3) 1.05181(19) 0.0499(11) Uani 1 1 d .
H42A H 0.5293 0.1944 1.0671 0.060 Uiso 1 1 calc R
C43 C 0.6812(4) 0.1636(3) 1.0763(2) 0.0610(13) Uani 1 1 d .
H43A H 0.6901 0.1266 1.1085 0.073 Uiso 1 1 calc R
C44 C 0.7641(5) 0.1765(5) 1.0537(3) 0.0791(17) Uani 1 1 d .
H44A H 0.8306 0.1450 1.0690 0.095 Uiso 1 1 calc R
C45 C 0.7485(4) 0.2364(5) 1.0082(3) 0.0844(19) Uani 1 1 d .
H45A H 0.8039 0.2479 0.9939 0.101 Uiso 1 1 calc R
C46 C 0.6518(4) 0.2795(4) 0.9834(2) 0.0610(13) Uani 1 1 d .
H46A H 0.6422 0.3198 0.9526 0.073 Uiso 1 1 calc R
C51 C 0.4472(3) 0.3931(3) 0.91959(17) 0.0392(9) Uani 1 1 d .
C52 C 0.5150(4) 0.3592(3) 0.87319(18) 0.0489(11) Uani 1 1 d .
H52A H 0.5582 0.2922 0.8688 0.059 Uiso 1 1 calc R
C53 C 0.5188(4) 0.4242(4) 0.8336(2) 0.0649(14) Uani 1 1 d .
H53A H 0.5644 0.4009 0.8027 0.078 Uiso 1 1 calc R
C54 C 0.4541(5) 0.5252(4) 0.8401(2) 0.0683(15) Uani 1 1 d .
H54A H 0.4567 0.5692 0.8136 0.082 Uiso 1 1 calc R
C55 C 0.3873(5) 0.5587(4) 0.8853(2) 0.0659(14) Uani 1 1 d .
H55A H 0.3435 0.6258 0.8893 0.079 Uiso 1 1 calc R
C56 C 0.3839(4) 0.4940(3) 0.9253(2) 0.0512(11) Uani 1 1 d .
H56A H 0.3389 0.5180 0.9564 0.061 Uiso 1 1 calc R
C61 C 0.3465(3) 0.3799(3) 1.02236(17) 0.0415(9) Uani 1 1 d .
C62 C 0.2444(3) 0.3926(3) 1.0226(2) 0.0548(12) Uani 1 1 d .
H62A H 0.2258 0.3580 0.9972 0.066 Uiso 1 1 calc R
C63 C 0.1678(4) 0.4557(4) 1.0600(2) 0.0713(15) Uani 1 1 d .
H63A H 0.0995 0.4615 1.0603 0.086 Uiso 1 1 calc R
C64 C 0.1934(4) 0.5096(4) 1.0963(2) 0.0713(15) Uani 1 1 d .
H64A H 0.1421 0.5542 1.1204 0.086 Uiso 1 1 calc R
C65 C 0.2962(4) 0.4970(4) 1.0965(2) 0.0696(14) Uani 1 1 d .
H65A H 0.3144 0.5324 1.1216 0.083 Uiso 1 1 calc R
C66 C 0.3718(4) 0.4333(4) 1.06043(19) 0.0552(12) Uani 1 1 d .
H66A H 0.4408 0.4256 1.0613 0.066 Uiso 1 1 calc R
Ru1A Ru 0.45167(2) 0.57651(2) 0.603604(12) 0.03107(9) Uani 1 1 d .
S1A S 0.45942(8) 0.41944(7) 0.57754(4) 0.0374(2) Uani 1 1 d .
S2A S 0.63058(7) 0.49573(7) 0.56199(4) 0.0367(2) Uani 1 1 d .
P1A P 0.60270(7) 0.38093(7) 0.53833(4) 0.0325(2) Uani 1 1 d .
P2A P 0.27784(8) 0.61521(7) 0.63990(4) 0.0356(2) Uani 1 1 d .
P3A P 0.48090(8) 0.71924(8) 0.61680(5) 0.0397(2) Uani 1 1 d .
O1A O 0.5483(3) 0.4804(3) 0.70814(13) 0.0632(9) Uani 1 1 d .
O2A O 0.9309(3) 0.0137(3) 0.63833(16) 0.0881(13) Uani 1 1 d .
O3A O 0.6115(2) 0.35930(18) 0.47691(10) 0.0363(6) Uani 1 1 d .
C1A C 0.5073(3) 0.5217(3) 0.66900(17) 0.0393(9) Uani 1 1 d .
C2A C 0.6996(3) 0.2674(3) 0.56926(16) 0.0398(9) Uani 1 1 d .
C3A C 0.7000(4) 0.2538(4) 0.62647(19) 0.0680(15) Uani 1 1 d .
H3AA H 0.6484 0.3022 0.6488 0.082 Uiso 1 1 calc R
C4A C 0.7748(5) 0.1704(4) 0.6507(2) 0.0730(16) Uani 1 1 d .
H4AA H 0.7730 0.1618 0.6890 0.088 Uiso 1 1 calc R
C5A C 0.8519(4) 0.1000(3) 0.6180(2) 0.0622(13) Uani 1 1 d .
C6A C 0.8525(4) 0.1114(4) 0.5612(2) 0.0679(15) Uani 1 1 d .
H6AA H 0.9033 0.0622 0.5390 0.082 Uiso 1 1 calc R
C7A C 0.7777(4) 0.1956(3) 0.5374(2) 0.0575(12) Uani 1 1 d .
H7AA H 0.7801 0.2038 0.4991 0.069 Uiso 1 1 calc R
C8A C 0.9383(6) 0.0018(5) 0.6966(3) 0.120(3) Uani 1 1 d .
H8AA H 0.9959 -0.0608 0.7050 0.180 Uiso 1 1 calc R
H8AB H 0.8735 0.0048 0.7122 0.180 Uiso 1 1 calc R
H8AC H 0.9507 0.0533 0.7122 0.180 Uiso 1 1 calc R
C11A C 0.2643(3) 0.5042(3) 0.66265(17) 0.0430(10) Uani 1 1 d .
C12A C 0.3293(4) 0.4463(4) 0.7037(2) 0.0690(15) Uani 1 1 d .
H12B H 0.3773 0.4643 0.7194 0.083 Uiso 1 1 calc R
C13A C 0.3236(5) 0.3623(4) 0.7216(3) 0.090(2) Uani 1 1 d .
H13B H 0.3691 0.3232 0.7486 0.108 Uiso 1 1 calc R
C14A C 0.2534(7) 0.3363(5) 0.7008(3) 0.097(2) Uani 1 1 d .
H14B H 0.2499 0.2797 0.7136 0.116 Uiso 1 1 calc R
C15A C 0.1873(7) 0.3920(6) 0.6611(3) 0.111(3) Uani 1 1 d .
H15B H 0.1392 0.3728 0.6466 0.133 Uiso 1 1 calc R
C16A C 0.1904(5) 0.4793(4) 0.6413(2) 0.0747(16) Uani 1 1 d .
H16B H 0.1441 0.5184 0.6147 0.090 Uiso 1 1 calc R
C21A C 0.1723(3) 0.6700(3) 0.59037(17) 0.0423(9) Uani 1 1 d .
C22A C 0.1803(3) 0.6165(4) 0.54254(18) 0.0511(11) Uani 1 1 d .
H22B H 0.2388 0.5559 0.5366 0.061 Uiso 1 1 calc R
C23A C 0.1018(4) 0.6526(4) 0.5034(2) 0.0654(14) Uani 1 1 d .
H23B H 0.1080 0.6161 0.4716 0.079 Uiso 1 1 calc R
C24A C 0.0157(4) 0.7413(5) 0.5116(2) 0.0773(17) Uani 1 1 d .
H24B H -0.0372 0.7644 0.4858 0.093 Uiso 1 1 calc R
C25A C 0.0066(4) 0.7972(4) 0.5584(3) 0.0733(16) Uani 1 1 d .
H25B H -0.0519 0.8580 0.5637 0.088 Uiso 1 1 calc R
C26A C 0.0857(3) 0.7619(3) 0.5974(2) 0.0535(11) Uani 1 1 d .
H26B H 0.0806 0.8000 0.6282 0.064 Uiso 1 1 calc R
C31A C 0.2257(3) 0.6880(3) 0.70342(16) 0.0400(9) Uani 1 1 d .
C32A C 0.1280(3) 0.7026(3) 0.72743(18) 0.0481(10) Uani 1 1 d .
H32B H 0.0883 0.6761 0.7106 0.058 Uiso 1 1 calc R
C33A C 0.0903(4) 0.7561(4) 0.77594(19) 0.0565(12) Uani 1 1 d .
H33B H 0.0241 0.7677 0.7909 0.068 Uiso 1 1 calc R
C34A C 0.1501(4) 0.7923(4) 0.8023(2) 0.0622(13) Uani 1 1 d .
H34B H 0.1250 0.8270 0.8354 0.075 Uiso 1 1 calc R
C35A C 0.2461(4) 0.7776(4) 0.7801(2) 0.0663(14) Uani 1 1 d .
H35B H 0.2863 0.8023 0.7981 0.080 Uiso 1 1 calc R
C36A C 0.2843(4) 0.7252(3) 0.73009(19) 0.0516(11) Uani 1 1 d .
H36B H 0.3497 0.7156 0.7149 0.062 Uiso 1 1 calc R
C41A C 0.5883(4) 0.7174(3) 0.57112(19) 0.0493(11) Uani 1 1 d .
C42A C 0.5735(5) 0.7314(4) 0.5156(2) 0.0667(14) Uani 1 1 d .
H42B H 0.5074 0.7460 0.5021 0.080 Uiso 1 1 calc R
C43A C 0.6546(6) 0.7246(5) 0.4782(2) 0.0863(19) Uani 1 1 d .
H43B H 0.6428 0.7326 0.4403 0.104 Uiso 1 1 calc R
C44A C 0.7493(6) 0.7065(6) 0.4974(3) 0.104(2) Uani 1 1 d .
H44B H 0.8023 0.7048 0.4727 0.125 Uiso 1 1 calc R
C45A C 0.7691(5) 0.6905(7) 0.5524(3) 0.122(3) Uani 1 1 d .
H45B H 0.8358 0.6761 0.5651 0.146 Uiso 1 1 calc R
C46A C 0.6892(5) 0.6960(6) 0.5896(3) 0.094(2) Uani 1 1 d .
H46B H 0.7028 0.6853 0.6272 0.113 Uiso 1 1 calc R
C51A C 0.5213(3) 0.7319(3) 0.68636(18) 0.0472(10) Uani 1 1 d .
C52A C 0.6053(4) 0.6520(4) 0.7094(2) 0.0588(12) Uani 1 1 d .
H52B H 0.6434 0.5954 0.6883 0.071 Uiso 1 1 calc R
C53A C 0.6326(5) 0.6562(5) 0.7638(2) 0.0789(17) Uani 1 1 d .
H53B H 0.6890 0.6022 0.7787 0.095 Uiso 1 1 calc R
C54A C 0.5785(6) 0.7376(6) 0.7957(2) 0.0829(19) Uani 1 1 d .
H54B H 0.5970 0.7391 0.8321 0.099 Uiso 1 1 calc R
C55A C 0.4962(5) 0.8175(5) 0.7735(2) 0.0823(19) Uani 1 1 d .
H55B H 0.4595 0.8736 0.7952 0.099 Uiso 1 1 calc R
C56A C 0.4664(4) 0.8163(4) 0.7194(2) 0.0645(14) Uani 1 1 d .
H56B H 0.4103 0.8713 0.7050 0.077 Uiso 1 1 calc R
C61A C 0.3758(4) 0.8427(3) 0.6022(2) 0.0517(11) Uani 1 1 d .
C62A C 0.2724(4) 0.8588(4) 0.6037(2) 0.0630(13) Uani 1 1 d .
H62B H 0.2561 0.8067 0.6108 0.076 Uiso 1 1 calc R
C63A C 0.1915(5) 0.9527(4) 0.5947(3) 0.0889(19) Uani 1 1 d .
H63B H 0.1217 0.9625 0.5949 0.107 Uiso 1 1 calc R
C64A C 0.2135(6) 1.0301(4) 0.5855(3) 0.098(2) Uani 1 1 d .
H64B H 0.1590 1.0928 0.5801 0.118 Uiso 1 1 calc R
C65A C 0.3166(7) 1.0151(5) 0.5842(4) 0.134(3) Uani 1 1 d .
H65B H 0.3323 1.0675 0.5772 0.161 Uiso 1 1 calc R
C66A C 0.3988(5) 0.9205(4) 0.5935(3) 0.098(2) Uani 1 1 d .
H66B H 0.4686 0.9109 0.5937 0.118 Uiso 1 1 calc R
C1S C 0.7956(15) 0.0948(14) 0.8509(8) 0.139(6) Uiso 0.50 1 d P
Cl1S Cl 0.8871(5) -0.0120(5) 0.8372(3) 0.0568(16) Uiso 0.20 1 d P
Cl2S Cl 0.7658(9) 0.1791(8) 0.8125(5) 0.109(3) Uiso 0.20 1 d P
Cl1A Cl 0.9371(11) 0.0485(11) 0.8920(6) 0.074(4) Uiso 0.10 1 d P
Cl2A Cl 0.8348(14) 0.2061(12) 0.8520(8) 0.083(4) Uiso 0.10 1 d P
Cl4A Cl 0.9123(8) 0.0043(7) 0.8503(4) 0.088(3) Uiso 0.20 1 d P
Cl3A Cl 0.8004(7) 0.1978(6) 0.8278(4) 0.079(2) Uiso 0.20 1 d P
C5B C 0.8650(15) 0.3663(14) 0.6703(8) 0.133(6) Uiso 0.50 1 d P
Cl5B Cl 0.8895(8) 0.4519(7) 0.6599(4) 0.155(3) Uiso 0.30 1 d P
Cl4B Cl 0.9907(10) 0.2736(9) 0.6499(6) 0.125(4) Uiso 0.20 1 d P
Cl1B Cl 0.8304(9) 0.3708(9) 0.7377(5) 0.121(3) Uiso 0.20 1 d P
Cl2B Cl 0.917(2) 0.296(2) 0.7278(12) 0.143(8) Uiso 0.10 1 d P
Cl3B Cl 0.9876(13) 0.2552(12) 0.6852(8) 0.162(5) Uiso 0.20 1 d P
O1S O 0.6743(8) -0.0429(7) 0.5918(4) 0.240(4) Uiso 1 1 d D
C3S C 0.5882(9) 0.0605(8) 0.5773(4) 0.176(4) Uiso 1 1 d D
H3S1 H 0.6205 0.0992 0.5604 0.211 Uiso 1 1 calc R
H3S2 H 0.5403 0.0555 0.5512 0.211 Uiso 1 1 calc R
C4S C 0.5274(10) 0.1101(9) 0.6310(5) 0.193(5) Uiso 1 1 d D
H4S1 H 0.5313 0.1719 0.6346 0.232 Uiso 1 1 calc R
H4S2 H 0.4536 0.1262 0.6264 0.232 Uiso 1 1 calc R
C5S C 0.5577(9) 0.0600(8) 0.6813(5) 0.176(4) Uiso 1 1 d D
H5S1 H 0.5083 0.0359 0.6951 0.211 Uiso 1 1 calc R
H5S2 H 0.5681 0.0993 0.7095 0.211 Uiso 1 1 calc R
C6S C 0.6641(14) -0.0246(12) 0.6592(5) 0.390(13) Uiso 1 1 d D
H6S1 H 0.6737 -0.0852 0.6774 0.468 Uiso 1 1 calc R
H6S2 H 0.7213 -0.0105 0.6699 0.468 Uiso 1 1 calc R

loop_
_atom_site_aniso_label
_atom_site_aniso_U_11
_atom_site_aniso_U_22
_atom_site_aniso_U_33
_atom_site_aniso_U_23
_atom_site_aniso_U_13
_atom_site_aniso_U_12
Ru1 0.03104(16) 0.02369(16) 0.03308(18) 0.00427(12) -0.00495(12) -0.00937(13)
S1 0.0355(5) 0.0265(5) 0.0420(6) 0.0022(4) -0.0087(4) -0.0116(4)
S2 0.0319(5) 0.0290(5) 0.0420(6) 0.0018(4) -0.0046(4) -0.0119(4)
P1 0.0320(5) 0.0256(5) 0.0326(5) 0.0022(4) -0.0029(4) -0.0097(4)
P2 0.0337(5) 0.0310(5) 0.0430(6) 0.0063(4) -0.0085(4) -0.0107(4)
P3 0.0355(5) 0.0267(5) 0.0369(6) 0.0021(4) -0.0012(4) -0.0126(4)
O1 0.080(2) 0.063(2) 0.0374(18) 0.0074(15) 0.0020(16) -0.0361(19)
O2 0.061(2) 0.096(3) 0.055(2) -0.020(2) 0.0155(18) -0.012(2)
O3 0.0341(13) 0.0276(13) 0.0356(14) 0.0045(11) -0.0023(11) -0.0086(11)
C1 0.042(2) 0.030(2) 0.046(3) 0.0040(18) -0.0051(19) -0.0135(18)
C2 0.036(2) 0.031(2) 0.041(2) -0.0032(17) 0.0034(17) -0.0119(17)
C3 0.048(3) 0.050(3) 0.043(3) 0.003(2) 0.000(2) -0.001(2)
C4 0.052(3) 0.059(3) 0.059(3) -0.006(3) 0.008(2) 0.006(2)
C5 0.039(2) 0.063(3) 0.051(3) -0.015(2) 0.009(2) -0.014(2)
C6 0.069(3) 0.066(3) 0.039(3) 0.002(2) 0.008(2) -0.028(3)
C7 0.063(3) 0.041(2) 0.044(3) 0.004(2) 0.006(2) -0.012(2)
C8 0.076(4) 0.137(6) 0.058(4) -0.023(4) 0.013(3) -0.024(4)
C11 0.046(2) 0.031(2) 0.055(3) 0.0010(19) -0.017(2) -0.0098(19)
C12 0.064(3) 0.054(3) 0.059(3) -0.004(2) -0.016(3) -0.022(3)
C13 0.085(4) 0.066(4) 0.068(4) -0.012(3) -0.015(3) -0.026(3)
C14 0.101(5) 0.065(4) 0.102(5) -0.017(4) -0.036(4) -0.035(4)
C15 0.099(5) 0.093(5) 0.106(5) -0.012(4) -0.020(4) -0.065(4)
C16 0.073(3) 0.070(3) 0.071(4) -0.006(3) -0.010(3) -0.044(3)
C21 0.038(2) 0.055(3) 0.048(3) 0.015(2) -0.0111(19) -0.024(2)
C22 0.057(3) 0.079(4) 0.075(4) 0.031(3) -0.016(3) -0.039(3)
C23 0.070(4) 0.123(6) 0.095(5) 0.055(4) -0.024(4) -0.060(4)
C24 0.069(4) 0.198(9) 0.074(4) 0.044(5) -0.004(3) -0.079(5)
C25 0.051(3) 0.149(7) 0.069(4) 0.013(4) 0.007(3) -0.039(4)
C26 0.047(3) 0.080(4) 0.057(3) 0.009(3) 0.000(2) -0.025(3)
C31 0.0316(19) 0.031(2) 0.042(2) 0.0059(17) -0.0005(17) -0.0052(16)
C32 0.045(2) 0.048(3) 0.067(3) 0.018(2) -0.017(2) -0.015(2)
C33 0.047(3) 0.062(3) 0.068(3) 0.021(3) -0.020(2) -0.010(2)
C34 0.048(3) 0.042(3) 0.065(3) 0.019(2) -0.002(2) -0.005(2)
C35 0.072(3) 0.044(3) 0.110(5) 0.026(3) -0.030(3) -0.025(3)
C36 0.061(3) 0.040(3) 0.079(4) 0.015(2) -0.028(3) -0.019(2)
C41 0.041(2) 0.029(2) 0.045(2) -0.0025(17) -0.0041(18) -0.0137(17)
C42 0.064(3) 0.039(2) 0.052(3) 0.005(2) -0.014(2) -0.027(2)
C43 0.080(4) 0.046(3) 0.060(3) 0.008(2) -0.034(3) -0.028(3)
C44 0.063(3) 0.087(4) 0.083(4) -0.006(3) -0.030(3) -0.028(3)
C45 0.049(3) 0.138(6) 0.072(4) 0.005(4) -0.011(3) -0.047(4)
C46 0.059(3) 0.081(4) 0.052(3) 0.003(3) -0.002(2) -0.039(3)
C51 0.047(2) 0.034(2) 0.041(2) 0.0035(17) -0.0067(18) -0.0214(19)
C52 0.062(3) 0.042(2) 0.048(3) 0.006(2) 0.000(2) -0.028(2)
C53 0.087(4) 0.075(4) 0.044(3) 0.009(3) 0.002(3) -0.047(3)
C54 0.108(4) 0.061(3) 0.051(3) 0.024(3) -0.015(3) -0.051(3)
C55 0.090(4) 0.038(3) 0.074(4) 0.017(3) -0.023(3) -0.032(3)
C56 0.061(3) 0.036(2) 0.059(3) 0.005(2) -0.007(2) -0.024(2)
C61 0.046(2) 0.035(2) 0.039(2) 0.0022(17) 0.0028(18) -0.0142(19)
C62 0.045(2) 0.045(3) 0.068(3) -0.007(2) 0.003(2) -0.015(2)
C63 0.043(3) 0.066(3) 0.096(4) -0.022(3) 0.013(3) -0.017(3)
C64 0.061(3) 0.057(3) 0.075(4) -0.019(3) 0.021(3) -0.008(3)
C65 0.065(3) 0.068(3) 0.064(3) -0.024(3) 0.008(3) -0.020(3)
C66 0.051(3) 0.063(3) 0.052(3) -0.017(2) 0.009(2) -0.026(2)
Ru1A 0.03244(16) 0.03004(17) 0.02693(17) -0.00063(12) -0.00038(12) -0.01062(13)
S1A 0.0385(5) 0.0332(5) 0.0389(5) -0.0017(4) 0.0050(4) -0.0150(4)
S2A 0.0334(5) 0.0364(5) 0.0376(5) -0.0038(4) 0.0018(4) -0.0134(4)
P1A 0.0334(5) 0.0290(5) 0.0294(5) 0.0019(4) -0.0007(4) -0.0089(4)
P2A 0.0356(5) 0.0353(5) 0.0315(5) 0.0005(4) 0.0018(4) -0.0121(4)
P3A 0.0421(6) 0.0368(6) 0.0395(6) -0.0045(5) -0.0014(5) -0.0169(5)
O1A 0.072(2) 0.076(2) 0.0374(18) 0.0166(17) -0.0146(16) -0.0292(19)
O2A 0.083(3) 0.062(2) 0.072(3) 0.019(2) -0.017(2) 0.010(2)
O3A 0.0382(14) 0.0341(14) 0.0317(14) 0.0014(11) -0.0013(11) -0.0119(12)
C1A 0.037(2) 0.042(2) 0.034(2) -0.0011(18) 0.0020(17) -0.0137(18)
C2A 0.043(2) 0.033(2) 0.035(2) 0.0013(17) -0.0019(17) -0.0099(18)
C3A 0.081(4) 0.046(3) 0.038(3) 0.002(2) -0.003(2) 0.005(3)
C4A 0.094(4) 0.053(3) 0.036(3) 0.006(2) -0.016(3) -0.001(3)
C5A 0.060(3) 0.043(3) 0.064(3) 0.012(2) -0.011(3) -0.005(2)
C6A 0.059(3) 0.050(3) 0.055(3) 0.009(2) 0.007(2) 0.011(2)
C7A 0.054(3) 0.051(3) 0.043(3) 0.007(2) 0.003(2) -0.002(2)
C8A 0.152(7) 0.066(4) 0.080(5) 0.024(4) -0.045(5) 0.010(4)
C11A 0.048(2) 0.037(2) 0.042(2) -0.0046(18) 0.0132(19) -0.018(2)
C12A 0.070(3) 0.066(3) 0.069(4) 0.025(3) -0.004(3) -0.029(3)
C13A 0.086(4) 0.068(4) 0.099(5) 0.039(4) 0.010(4) -0.022(4)
C14A 0.148(7) 0.061(4) 0.087(5) 0.008(3) 0.035(5) -0.054(4)
C15A 0.188(8) 0.128(6) 0.079(5) 0.001(5) 0.003(5) -0.127(7)
C16A 0.106(4) 0.087(4) 0.065(3) 0.009(3) -0.008(3) -0.073(4)
C21A 0.034(2) 0.051(3) 0.039(2) 0.0030(19) 0.0022(17) -0.0176(19)
C22A 0.043(2) 0.063(3) 0.045(3) -0.001(2) -0.001(2) -0.022(2)
C23A 0.058(3) 0.091(4) 0.052(3) -0.003(3) -0.010(2) -0.037(3)
C24A 0.056(3) 0.106(5) 0.063(4) 0.020(3) -0.019(3) -0.030(3)
C25A 0.039(3) 0.071(4) 0.088(4) 0.019(3) -0.006(3) -0.005(3)
C26A 0.046(2) 0.050(3) 0.052(3) 0.008(2) 0.001(2) -0.011(2)
C31A 0.044(2) 0.034(2) 0.034(2) -0.0012(17) 0.0049(17) -0.0102(18)
C32A 0.049(2) 0.052(3) 0.045(3) -0.006(2) 0.009(2) -0.024(2)
C33A 0.057(3) 0.060(3) 0.048(3) -0.007(2) 0.019(2) -0.023(3)
C34A 0.071(3) 0.065(3) 0.047(3) -0.017(2) 0.020(2) -0.028(3)
C35A 0.072(3) 0.085(4) 0.051(3) -0.021(3) 0.008(3) -0.043(3)
C36A 0.051(3) 0.057(3) 0.049(3) -0.012(2) 0.009(2) -0.026(2)
C41A 0.058(3) 0.048(3) 0.050(3) -0.008(2) 0.003(2) -0.031(2)
C42A 0.085(4) 0.084(4) 0.052(3) -0.003(3) 0.001(3) -0.057(3)
C43A 0.121(5) 0.115(5) 0.060(4) -0.011(3) 0.017(4) -0.086(5)
C44A 0.111(5) 0.161(7) 0.080(5) -0.026(5) 0.033(4) -0.098(6)
C45A 0.074(4) 0.225(10) 0.090(5) -0.010(6) 0.016(4) -0.089(6)
C46A 0.072(4) 0.165(7) 0.066(4) -0.004(4) 0.007(3) -0.071(5)
C51A 0.050(2) 0.054(3) 0.044(3) -0.009(2) 0.001(2) -0.030(2)
C52A 0.061(3) 0.070(3) 0.051(3) -0.006(2) -0.010(2) -0.033(3)
C53A 0.091(4) 0.101(5) 0.061(4) 0.013(3) -0.028(3) -0.056(4)
C54A 0.108(5) 0.124(6) 0.045(3) -0.014(4) -0.010(3) -0.077(5)
C55A 0.091(4) 0.108(5) 0.067(4) -0.044(4) 0.010(3) -0.062(4)
C56A 0.064(3) 0.070(3) 0.066(3) -0.023(3) 0.001(3) -0.036(3)
C61A 0.055(3) 0.033(2) 0.059(3) -0.002(2) -0.003(2) -0.014(2)
C62A 0.052(3) 0.051(3) 0.078(4) 0.007(3) -0.012(3) -0.015(2)
C63A 0.061(3) 0.064(4) 0.113(5) 0.010(4) -0.013(3) -0.002(3)
C64A 0.088(5) 0.042(3) 0.144(7) 0.021(4) -0.024(5) -0.010(3)
C65A 0.129(7) 0.050(4) 0.223(10) 0.022(5) -0.013(7) -0.041(5)
C66A 0.078(4) 0.042(3) 0.177(7) 0.011(4) -0.024(4) -0.028(3)

loop_
_atom_type_symbol
_atom_type_description
_atom_type_scat_dispersion_real
_atom_type_scat_dispersion_imag
_atom_type_scat_source
C C 0.0033 0.0016 'International Tables Vol C Tables 4.2.6.8 and 6.1.1.4'
H H 0.0000 0.0000 'International Tables Vol C Tables 4.2.6.8 and 6.1.1.4'
O O 0.0106 0.0060 'International Tables Vol C Tables 4.2.6.8 and 6.1.1.4'
P P 0.1023 0.0942 'International Tables Vol C Tables 4.2.6.8 and 6.1.1.4'
S S 0.1246 0.1234 'International Tables Vol C Tables 4.2.6.8 and 6.1.1.4'
Ru Ru -1.2594 0.8363 'International Tables Vol C Tables 4.2.6.8 and 6.1.1.4'
Cl Cl 0.1484 0.1585 'International Tables Vol C Tables 4.2.6.8 and 6.1.1.4'

loop_
_geom_angle_atom_site_label_1
_geom_angle_atom_site_label_2
_geom_angle_atom_site_label_3
_geom_angle
_geom_angle_site_symmetry_1
_geom_angle_site_symmetry_3
C1 Ru1 O3 177.98(14) . 2_657
C1 Ru1 P2 89.38(13) . .
O3 Ru1 P2 92.54(7) 2_657 .
C1 Ru1 P3 93.68(13) . .
O3 Ru1 P3 86.37(7) 2_657 .
P2 Ru1 P3 107.45(4) . .
C1 Ru1 S1 89.33(12) . .
O3 Ru1 S1 90.19(7) 2_657 .
P2 Ru1 S1 84.72(3) . .
P3 Ru1 S1 167.47(3) . .
C1 Ru1 S2 89.00(13) . .
O3 Ru1 S2 88.98(7) 2_657 .
P2 Ru1 S2 164.42(4) . .
P3 Ru1 S2 88.12(3) . .
S1 Ru1 S2 79.77(3) . .
P1 S1 Ru1 90.27(4) . .
P1 S2 Ru1 89.91(4) . .
O3 P1 C2 105.84(16) . .
O3 P1 S2 116.90(11) . .
C2 P1 S2 109.38(13) . .
O3 P1 S1 117.12(11) . .
C2 P1 S1 107.75(14) . .
S2 P1 S1 99.47(5) . .
C21 P2 C31 104.31(18) . .
C21 P2 C11 102.8(2) . .
C31 P2 C11 97.96(19) . .
C21 P2 Ru1 114.88(13) . .
C31 P2 Ru1 121.38(13) . .
C11 P2 Ru1 112.82(14) . .
C61 P3 C51 102.50(18) . .
C61 P3 C41 102.01(19) . .
C51 P3 C41 101.80(18) . .
C61 P3 Ru1 118.82(13) . .
C51 P3 Ru1 117.96(13) . .
C41 P3 Ru1 111.33(12) . .
C5 O2 C8 118.0(4) . .
P1 O3 Ru1 144.09(15) . 2_657
O1 C1 Ru1 175.1(4) . .
C3 C2 C7 117.5(4) . .
C3 C2 P1 121.1(3) . .
C7 C2 P1 121.3(3) . .
C2 C3 C4 121.6(4) . .
C2 C3 H3A 119.2 . .
C4 C3 H3A 119.2 . .
C5 C4 C3 119.8(4) . .
C5 C4 H4A 120.1 . .
C3 C4 H4A 120.1 . .
C6 C5 C4 120.6(4) . .
C6 C5 O2 123.7(5) . .
C4 C5 O2 115.7(4) . .
C5 C6 C7 119.7(4) . .
C5 C6 H6A 120.1 . .
C7 C6 H6A 120.1 . .
C2 C7 C6 120.8(4) . .
C2 C7 H7A 119.6 . .
C6 C7 H7A 119.6 . .
O2 C8 H8A 109.5 . .
O2 C8 H8B 109.5 . .
H8A C8 H8B 109.5 . .
O2 C8 H8C 109.5 . .
H8A C8 H8C 109.5 . .
H8B C8 H8C 109.5 . .
C16 C11 C12 117.2(4) . .
C16 C11 P2 124.2(4) . .
C12 C11 P2 118.2(3) . .
C11 C12 C13 121.7(5) . .
C11 C12 H12A 119.1 . .
C13 C12 H12A 119.1 . .
C14 C13 C12 119.1(6) . .
C14 C13 H13A 120.4 . .
C12 C13 H13A 120.4 . .
C15 C14 C13 120.0(6) . .
C15 C14 H14A 120.0 . .
C13 C14 H14A 120.0 . .
C14 C15 C16 120.5(6) . .
C14 C15 H15A 119.7 . .
C16 C15 H15A 119.7 . .
C11 C16 C15 121.3(6) . .
C11 C16 H16A 119.3 . .
C15 C16 H16A 119.3 . .
C26 C21 C22 118.8(4) . .
C26 C21 P2 123.0(3) . .
C22 C21 P2 118.2(4) . .
C23 C22 C21 120.5(6) . .
C23 C22 H22A 119.8 . .
C21 C22 H22A 119.8 . .
C24 C23 C22 119.6(6) . .
C24 C23 H23A 120.2 . .
C22 C23 H23A 120.2 . .
C23 C24 C25 121.6(6) . .
C23 C24 H24A 119.2 . .
C25 C24 H24A 119.2 . .
C26 C25 C24 117.8(6) . .
C26 C25 H25A 121.1 . .
C24 C25 H25A 121.1 . .
C21 C26 C25 121.7(5) . .
C21 C26 H26A 119.2 . .
C25 C26 H26A 119.2 . .
C36 C31 C32 118.8(4) . .
C36 C31 P2 120.5(3) . .
C32 C31 P2 120.7(3) . .
C31 C32 C33 119.5(4) . .
C31 C32 H32A 120.2 . .
C33 C32 H32A 120.2 . .
C34 C33 C32 121.0(4) . .
C34 C33 H33A 119.5 . .
C32 C33 H33A 119.5 . .
C33 C34 C35 119.7(4) . .
C33 C34 H34A 120.2 . .
C35 C34 H34A 120.2 . .
C34 C35 C36 120.0(5) . .
C34 C35 H35A 120.0 . .
C36 C35 H35A 120.0 . .
C31 C36 C35 121.0(4) . .
C31 C36 H36A 119.5 . .
C35 C36 H36A 119.5 . .
C42 C41 C46 118.5(4) . .
C42 C41 P3 117.8(3) . .
C46 C41 P3 123.4(3) . .
C43 C42 C41 120.8(4) . .
C43 C42 H42A 119.6 . .
C41 C42 H42A 119.6 . .
C44 C43 C42 120.4(5) . .
C44 C43 H43A 119.8 . .
C42 C43 H43A 119.8 . .
C43 C44 C45 119.4(5) . .
C43 C44 H44A 120.3 . .
C45 C44 H44A 120.3 . .
C44 C45 C46 120.9(5) . .
C44 C45 H45A 119.5 . .
C46 C45 H45A 119.5 . .
C45 C46 C41 119.9(5) . .
C45 C46 H46A 120.1 . .
C41 C46 H46A 120.1 . .
C52 C51 C56 118.4(4) . .
C52 C51 P3 118.4(3) . .
C56 C51 P3 123.2(3) . .
C53 C52 C51 120.6(4) . .
C53 C52 H52A 119.7 . .
C51 C52 H52A 119.7 . .
C52 C53 C54 120.0(5) . .
C52 C53 H53A 120.0 . .
C54 C53 H53A 120.0 . .
C55 C54 C53 119.7(4) . .
C55 C54 H54A 120.2 . .
C53 C54 H54A 120.2 . .
C54 C55 C56 120.5(5) . .
C54 C55 H55A 119.7 . .
C56 C55 H55A 119.7 . .
C55 C56 C51 120.8(5) . .
C55 C56 H56A 119.6 . .
C51 C56 H56A 119.6 . .
C62 C61 C66 118.0(4) . .
C62 C61 P3 120.0(3) . .
C66 C61 P3 121.8(3) . .
C61 C62 C63 121.6(5) . .
C61 C62 H62A 119.2 . .
C63 C62 H62A 119.2 . .
C64 C63 C62 119.6(5) . .
C64 C63 H63A 120.2 . .
C62 C63 H63A 120.2 . .
C63 C64 C65 119.2(5) . .
C63 C64 H64A 120.4 . .
C65 C64 H64A 120.4 . .
C66 C65 C64 120.9(5) . .
C66 C65 H65A 119.5 . .
C64 C65 H65A 119.5 . .
C65 C66 C61 120.6(4) . .
C65 C66 H66A 119.7 . .
C61 C66 H66A 119.7 . .
C1A Ru1A O3A 178.41(14) . 2_666
C1A Ru1A P2A 90.47(12) . .
O3A Ru1A P2A 91.02(7) 2_666 .
C1A Ru1A P3A 93.86(13) . .
O3A Ru1A P3A 86.23(7) 2_666 .
P2A Ru1A P3A 107.41(4) . .
C1A Ru1A S1A 88.10(13) . .
O3A Ru1A S1A 91.45(7) 2_666 .
P2A Ru1A S1A 85.50(3) . .
P3A Ru1A S1A 166.90(4) . .
C1A Ru1A S2A 87.94(12) . .
O3A Ru1A S2A 90.48(7) 2_666 .
P2A Ru1A S2A 165.20(4) . .
P3A Ru1A S2A 87.38(4) . .
S1A Ru1A S2A 79.75(3) . .
P1A S1A Ru1A 90.08(4) . .
P1A S2A Ru1A 89.48(4) . .
O3A P1A C2A 104.75(17) . .
O3A P1A S1A 117.37(11) . .
C2A P1A S1A 108.57(13) . .
O3A P1A S2A 116.73(11) . .
C2A P1A S2A 109.30(14) . .
S1A P1A S2A 99.91(6) . .
C21A P2A C31A 105.13(19) . .
C21A P2A C11A 102.0(2) . .
C31A P2A C11A 98.11(18) . .
C21A P2A Ru1A 115.30(13) . .
C31A P2A Ru1A 121.04(14) . .
C11A P2A Ru1A 112.43(13) . .
C51A P3A C41A 103.6(2) . .
C51A P3A C61A 103.4(2) . .
C41A P3A C61A 100.6(2) . .
C51A P3A Ru1A 114.95(15) . .
C41A P3A Ru1A 111.97(14) . .
C61A P3A Ru1A 120.14(15) . .
C5A O2A C8A 118.1(4) . .
P1A O3A Ru1A 143.32(16) . 2_666
O1A C1A Ru1A 174.5(4) . .
C7A C2A C3A 118.0(4) . .
C7A C2A P1A 121.3(3) . .
C3A C2A P1A 120.6(3) . .
C4A C3A C2A 121.5(5) . .
C4A C3A H3AA 119.3 . .
C2A C3A H3AA 119.3 . .
C5A C4A C3A 119.3(5) . .
C5A C4A H4AA 120.3 . .
C3A C4A H4AA 120.3 . .
C4A C5A C6A 120.2(4) . .
C4A C5A O2A 123.8(5) . .
C6A C5A O2A 115.9(5) . .
C5A C6A C7A 119.9(5) . .
C5A C6A H6AA 120.0 . .
C7A C6A H6AA 120.0 . .
C2A C7A C6A 121.0(4) . .
C2A C7A H7AA 119.5 . .
C6A C7A H7AA 119.5 . .
O2A C8A H8AA 109.5 . .
O2A C8A H8AB 109.5 . .
H8AA C8A H8AB 109.5 . .
O2A C8A H8AC 109.5 . .
H8AA C8A H8AC 109.5 . .
H8AB C8A H8AC 109.5 . .
C16A C11A C12A 119.4(4) . .
C16A C11A P2A 122.4(4) . .
C12A C11A P2A 118.2(4) . .
C13A C12A C11A 120.6(6) . .
C13A C12A H12B 119.7 . .
C11A C12A H12B 119.7 . .
C14A C13A C12A 120.8(6) . .
C14A C13A H13B 119.6 . .
C12A C13A H13B 119.6 . .
C13A C14A C15A 120.3(6) . .
C13A C14A H14B 119.8 . .
C15A C14A H14B 119.8 . .
C14A C15A C16A 120.9(6) . .
C14A C15A H15B 119.6 . .
C16A C15A H15B 119.6 . .
C11A C16A C15A 118.0(6) . .
C11A C16A H16B 121.0 . .
C15A C16A H16B 121.0 . .
C22A C21A C26A 118.5(4) . .
C22A C21A P2A 117.5(3) . .
C26A C21A P2A 124.0(3) . .
C21A C22A C23A 120.7(5) . .
C21A C22A H22B 119.6 . .
C23A C22A H22B 119.6 . .
C24A C23A C22A 120.1(5) . .
C24A C23A H23B 119.9 . .
C22A C23A H23B 119.9 . .
C23A C24A C25A 120.4(5) . .
C23A C24A H24B 119.8 . .
C25A C24A H24B 119.8 . .
C24A C25A C26A 119.7(5) . .
C24A C25A H25B 120.2 . .
C26A C25A H25B 120.2 . .
C21A C26A C25A 120.5(5) . .
C21A C26A H26B 119.7 . .
C25A C26A H26B 119.7 . .
C36A C31A C32A 118.7(4) . .
C36A C31A P2A 120.5(3) . .
C32A C31A P2A 120.8(3) . .
C33A C32A C31A 120.3(4) . .
C33A C32A H32B 119.8 . .
C31A C32A H32B 119.8 . .
C34A C33A C32A 120.3(4) . .
C34A C33A H33B 119.9 . .
C32A C33A H33B 119.9 . .
C35A C34A C33A 120.3(4) . .
C35A C34A H34B 119.8 . .
C33A C34A H34B 119.8 . .
C34A C35A C36A 120.0(5) . .
C34A C35A H35B 120.0 . .
C36A C35A H35B 120.0 . .
C31A C36A C35A 120.4(4) . .
C31A C36A H36B 119.8 . .
C35A C36A H36B 119.8 . .
C42A C41A C46A 116.9(5) . .
C42A C41A P3A 119.5(4) . .
C46A C41A P3A 123.5(4) . .
C41A C42A C43A 122.1(5) . .
C41A C42A H42B 118.9 . .
C43A C42A H42B 118.9 . .
C44A C43A C42A 119.4(6) . .
C44A C43A H43B 120.3 . .
C42A C43A H43B 120.3 . .
C43A C44A C45A 121.0(6) . .
C43A C44A H44B 119.5 . .
C45A C44A H44B 119.5 . .
C44A C45A C46A 119.7(6) . .
C44A C45A H45B 120.1 . .
C46A C45A H45B 120.1 . .
C45A C46A C41A 120.8(6) . .
C45A C46A H46B 119.6 . .
C41A C46A H46B 119.6 . .
C52A C51A C56A 118.1(4) . .
C52A C51A P3A 118.8(3) . .
C56A C51A P3A 122.9(4) . .
C51A C52A C53A 120.3(5) . .
C51A C52A H52B 119.8 . .
C53A C52A H52B 119.8 . .
C54A C53A C52A 121.3(6) . .
C54A C53A H53B 119.4 . .
C52A C53A H53B 119.4 . .
C53A C54A C55A 119.3(5) . .
C53A C54A H54B 120.3 . .
C55A C54A H54B 120.3 . .
C54A C55A C56A 121.2(6) . .
C54A C55A H55B 119.4 . .
C56A C55A H55B 119.4 . .
C55A C56A C51A 119.8(6) . .
C55A C56A H56B 120.1 . .
C51A C56A H56B 120.1 . .
C62A C61A C66A 119.3(5) . .
C62A C61A P3A 119.7(4) . .
C66A C61A P3A 120.9(4) . .
C61A C62A C63A 120.4(5) . .
C61A C62A H62B 119.8 . .
C63A C62A H62B 119.8 . .
C64A C63A C62A 120.7(6) . .
C64A C63A H63B 119.7 . .
C62A C63A H63B 119.7 . .
C63A C64A C65A 119.5(6) . .
C63A C64A H64B 120.3 . .
C65A C64A H64B 120.3 . .
C64A C65A C66A 120.2(6) . .
C64A C65A H65B 119.9 . .
C66A C65A H65B 119.9 . .
C61A C66A C65A 119.8(6) . .
C61A C66A H66B 120.1 . .
C65A C66A H66B 120.1 . .
Cl2S C1S Cl1S 123.5(14) . .
Cl2S C1S Cl4A 122.5(14) . .
Cl1S C1S Cl4A 22.2(5) . .
Cl2S C1S Cl3A 27.3(6) . .
Cl1S C1S Cl3A 122.5(12) . .
Cl4A C1S Cl3A 110.4(12) . .
Cl2S C1S Cl2A 50.9(9) . .
Cl1S C1S Cl2A 117.7(12) . .
Cl4A C1S Cl2A 99.0(11) . .
Cl3A C1S Cl2A 23.7(6) . .
Cl2S C1S Cl1A 117.8(13) . .
Cl1S C1S Cl1A 62.2(8) . .
Cl4A C1S Cl1A 40.6(7) . .
Cl3A C1S Cl1A 92.4(10) . .
Cl2A C1S Cl1A 71.4(9) . .
Cl4A Cl1S C1S 80.6(14) . .
Cl4A Cl1S Cl1A 14.4(12) . .
C1S Cl1S Cl1A 71.6(9) . .
Cl3A Cl2S C1S 91.2(15) . .
Cl3A Cl2S Cl2A 9.7(11) . .
C1S Cl2S Cl2A 82.1(11) . .
Cl4A Cl1A Cl1S 6.5(5) . .
Cl4A Cl1A C1S 50.4(8) . .
Cl1S Cl1A C1S 46.2(7) . .
Cl4A Cl1A Cl2A 90.6(9) . .
Cl1S Cl1A Cl2A 90.1(8) . .
C1S Cl1A Cl2A 52.7(8) . .
Cl3A Cl2A Cl2S 9.1(10) . .
Cl3A Cl2A C1S 55.7(14) . .
Cl2S Cl2A C1S 47.0(8) . .
Cl3A Cl2A Cl1A 106.5(16) . .
Cl2S Cl2A Cl1A 99.7(9) . .
C1S Cl2A Cl1A 55.9(8) . .
Cl1S Cl4A Cl1A 159.1(17) . .
Cl1S Cl4A C1S 77.2(14) . .
Cl1A Cl4A C1S 89.1(11) . .
Cl2S Cl3A Cl2A 161(2) . .
Cl2S Cl3A C1S 61.5(12) . .
Cl2A Cl3A C1S 100.6(16) . .
Cl5B C5B Cl1B 106.4(12) . .
Cl5B C5B Cl2B 117.1(15) . .
Cl1B C5B Cl2B 43.7(11) . .
Cl5B C5B Cl4B 96.5(11) . .
Cl1B C5B Cl4B 116.7(13) . .
Cl2B C5B Cl4B 73.2(13) . .
Cl5B C5B Cl3B 109.7(12) . .
Cl1B C5B Cl3B 88.2(11) . .
Cl2B C5B Cl3B 44.5(11) . .
Cl4B C5B Cl3B 28.8(6) . .
C5B Cl5B Cl4B 45.7(8) . .
Cl3B Cl4B C5B 80.6(17) . .
Cl3B Cl4B Cl2B 28.6(15) . .
C5B Cl4B Cl2B 52.2(10) . .
Cl3B Cl4B Cl5B 99.9(16) . .
C5B Cl4B Cl5B 37.7(7) . .
Cl2B Cl4B Cl5B 74.4(9) . .
Cl2B Cl1B C5B 69.7(15) . .
Cl2B Cl1B Cl3B 21.0(14) . .
C5B Cl1B Cl3B 48.8(8) . .
Cl1B Cl2B Cl3B 139(3) . .
Cl1B Cl2B C5B 66.6(15) . .
Cl3B Cl2B C5B 73.0(16) . .
Cl1B Cl2B Cl4B 120.9(19) . .
Cl3B Cl2B Cl4B 18.6(10) . .
C5B Cl2B Cl4B 54.6(11) . .
Cl4B Cl3B Cl2B 133(2) . .
Cl4B Cl3B C5B 70.6(16) . .
Cl2B Cl3B C5B 62.5(15) . .
Cl4B Cl3B Cl1B 113.3(17) . .
Cl2B Cl3B Cl1B 19.5(13) . .
C5B Cl3B Cl1B 43.0(7) . .
C3S O1S C6S 95.4(6) . .
C4S C3S O1S 108.4(8) . .
C4S C3S H3S1 110.0 . .
O1S C3S H3S1 110.0 . .
C4S C3S H3S2 110.0 . .
O1S C3S H3S2 110.0 . .
H3S1 C3S H3S2 108.4 . .
C5S C4S C3S 119.1(11) . .
C5S C4S H4S1 107.5 . .
C3S C4S H4S1 107.5 . .
C5S C4S H4S2 107.5 . .
C3S C4S H4S2 107.5 . .
H4S1 C4S H4S2 107.0 . .
C4S C5S C6S 96.9(10) . .
C4S C5S H5S1 112.4 . .
C6S C5S H5S1 112.4 . .
C4S C5S H5S2 112.4 . .
C6S C5S H5S2 112.4 . .
H5S1 C5S H5S2 109.9 . .
C5S C6S O1S 115.7(9) . .
C5S C6S H6S1 108.4 . .
O1S C6S H6S1 108.4 . .
C5S C6S H6S2 108.4 . .
O1S C6S H6S2 108.4 . .
H6S1 C6S H6S2 107.4 . .

loop_
_geom_bond_atom_site_label_1
_geom_bond_atom_site_label_2
_geom_bond_distance
_geom_bond_site_symmetry_2
Ru1 C1 1.801(4) .
Ru1 O3 2.206(2) 2_657
Ru1 P2 2.3956(10) .
Ru1 P3 2.4236(10) .
Ru1 S1 2.4297(10) .
Ru1 S2 2.4459(10) .
S1 P1 2.0505(13) .
S2 P1 2.0467(13) .
P1 O3 1.517(2) .
P1 C2 1.805(4) .
P2 C21 1.826(4) .
P2 C31 1.838(4) .
P2 C11 1.847(4) .
P3 C61 1.828(4) .
P3 C51 1.839(4) .
P3 C41 1.844(4) .
O1 C1 1.151(5) .
O2 C5 1.374(5) .
O2 C8 1.405(7) .
O3 Ru1 2.206(2) 2_657
C2 C3 1.374(6) .
C2 C7 1.392(6) .
C3 C4 1.382(6) .
C3 H3A 0.9300 .
C4 C5 1.362(7) .
C4 H4A 0.9300 .
C5 C6 1.360(7) .
C6 C7 1.392(6) .
C6 H6A 0.9300 .
C7 H7A 0.9300 .
C8 H8A 0.9600 .
C8 H8B 0.9600 .
C8 H8C 0.9600 .
C11 C16 1.383(6) .
C11 C12 1.395(7) .
C12 C13 1.396(7) .
C12 H12A 0.9300 .
C13 C14 1.377(8) .
C13 H13A 0.9300 .
C14 C15 1.370(9) .
C14 H14A 0.9300 .
C15 C16 1.385(8) .
C15 H15A 0.9300 .
C16 H16A 0.9300 .
C21 C26 1.364(6) .
C21 C22 1.393(6) .
C22 C23 1.385(8) .
C22 H22A 0.9300 .
C23 C24 1.348(10) .
C23 H23A 0.9300 .
C24 C25 1.396(10) .
C24 H24A 0.9300 .
C25 C26 1.388(7) .
C25 H25A 0.9300 .
C26 H26A 0.9300 .
C31 C36 1.365(6) .
C31 C32 1.383(6) .
C32 C33 1.402(6) .
C32 H32A 0.9300 .
C33 C34 1.350(7) .
C33 H33A 0.9300 .
C34 C35 1.365(7) .
C34 H34A 0.9300 .
C35 C36 1.394(6) .
C35 H35A 0.9300 .
C36 H36A 0.9300 .
C41 C42 1.387(6) .
C41 C46 1.387(6) .
C42 C43 1.374(6) .
C42 H42A 0.9300 .
C43 C44 1.365(8) .
C43 H43A 0.9300 .
C44 C45 1.374(8) .
C44 H44A 0.9300 .
C45 C46 1.380(7) .
C45 H45A 0.9300 .
C46 H46A 0.9300 .
C51 C52 1.389(6) .
C51 C56 1.392(6) .
C52 C53 1.379(6) .
C52 H52A 0.9300 .
C53 C54 1.398(7) .
C53 H53A 0.9300 .
C54 C55 1.360(8) .
C54 H54A 0.9300 .
C55 C56 1.382(6) .
C55 H55A 0.9300 .
C56 H56A 0.9300 .
C61 C62 1.369(6) .
C61 C66 1.390(6) .
C62 C63 1.388(6) .
C62 H62A 0.9300 .
C63 C64 1.369(7) .
C63 H63A 0.9300 .
C64 C65 1.379(7) .
C64 H64A 0.9300 .
C65 C66 1.366(6) .
C65 H65A 0.9300 .
C66 H66A 0.9300 .
Ru1A C1A 1.806(4) .
Ru1A O3A 2.192(2) 2_666
Ru1A P2A 2.3910(10) .
Ru1A P3A 2.4096(11) .
Ru1A S1A 2.4302(10) .
Ru1A S2A 2.4459(10) .
S1A P1A 2.0383(13) .
S2A P1A 2.0453(13) .
P1A O3A 1.509(3) .
P1A C2A 1.825(4) .
P2A C21A 1.826(4) .
P2A C31A 1.829(4) .
P2A C11A 1.854(4) .
P3A C51A 1.830(4) .
P3A C41A 1.833(4) .
P3A C61A 1.837(4) .
O1A C1A 1.148(5) .
O2A C5A 1.386(5) .
O2A C8A 1.416(7) .
O3A Ru1A 2.192(2) 2_666
C2A C7A 1.373(6) .
C2A C3A 1.391(6) .
C3A C4A 1.376(6) .
C3A H3AA 0.9300 .
C4A C5A 1.368(7) .
C4A H4AA 0.9300 .
C5A C6A 1.376(7) .
C6A C7A 1.378(6) .
C6A H6AA 0.9300 .
C7A H7AA 0.9300 .
C8A H8AA 0.9600 .
C8A H8AB 0.9600 .
C8A H8AC 0.9600 .
C11A C16A 1.377(6) .
C11A C12A 1.385(6) .
C12A C13A 1.377(7) .
C12A H12B 0.9300 .
C13A C14A 1.337(10) .
C13A H13B 0.9300 .
C14A C15A 1.357(10) .
C14A H14B 0.9300 .
C15A C16A 1.423(8) .
C15A H15B 0.9300 .
C16A H16B 0.9300 .
C21A C22A 1.392(6) .
C21A C26A 1.393(6) .
C22A C23A 1.394(6) .
C22A H22B 0.9300 .
C23A C24A 1.363(8) .
C23A H23B 0.9300 .
C24A C25A 1.389(8) .
C24A H24B 0.9300 .
C25A C26A 1.394(7) .
C25A H25B 0.9300 .
C26A H26B 0.9300 .
C31A C36A 1.374(6) .
C31A C32A 1.402(6) .
C32A C33A 1.380(6) .
C32A H32B 0.9300 .
C33A C34A 1.373(7) .
C33A H33B 0.9300 .
C34A C35A 1.363(7) .
C34A H34B 0.9300 .
C35A C36A 1.405(6) .
C35A H35B 0.9300 .
C36A H36B 0.9300 .
C41A C42A 1.361(7) .
C41A C46A 1.402(7) .
C42A C43A 1.399(7) .
C42A H42B 0.9300 .
C43A C44A 1.340(9) .
C43A H43B 0.9300 .
C44A C45A 1.361(10) .
C44A H44B 0.9300 .
C45A C46A 1.390(8) .
C45A H45B 0.9300 .
C46A H46B 0.9300 .
C51A C52A 1.389(7) .
C51A C56A 1.405(6) .
C52A C53A 1.391(7) .
C52A H52B 0.9300 .
C53A C54A 1.357(9) .
C53A H53B 0.9300 .
C54A C55A 1.370(9) .
C54A H54B 0.9300 .
C55A C56A 1.389(8) .
C55A H55B 0.9300 .
C56A H56B 0.9300 .
C61A C62A 1.370(7) .
C61A C66A 1.371(7) .
C62A C63A 1.394(7) .
C62A H62B 0.9300 .
C63A C64A 1.357(8) .
C63A H63B 0.9300 .
C64A C65A 1.371(10) .
C64A H64B 0.9300 .
C65A C66A 1.407(9) .
C65A H65B 0.9300 .
C66A H66B 0.9300 .
C1S Cl2S 1.48(2) .
C1S Cl1S 1.59(2) .
C1S Cl4A 1.61(2) .
C1S Cl3A 1.68(2) .
C1S Cl2A 2.00(2) .
C1S Cl1A 2.09(2) .
Cl1S Cl4A 0.615(10) .
Cl1S Cl1A 1.944(16) .
Cl2S Cl3A 0.772(12) .
Cl2S Cl2A 1.57(2) .
Cl1A Cl4A 1.357(17) .
Cl1A Cl2A 2.39(2) .
Cl2A Cl3A 0.819(17) .
C5B Cl5B 1.505(19) .
C5B Cl1B 1.67(2) .
C5B Cl2B 1.71(3) .
C5B Cl4B 1.76(2) .
C5B Cl3B 1.84(2) .
Cl5B Cl4B 2.444(16) .
Cl4B Cl3B 0.899(17) .
Cl4B Cl2B 2.07(3) .
Cl1B Cl2B 1.26(3) .
Cl1B Cl3B 2.45(2) .
Cl2B Cl3B 1.35(3) .
O1S C3S 1.541(8) .
O1S C6S 1.642(9) .
C3S C4S 1.532(8) .
C3S H3S1 0.9700 .
C3S H3S2 0.9700 .
C4S C5S 1.396(8) .
C4S H4S1 0.9700 .
C4S H4S2 0.9700 .
C5S C6S 1.558(9) .
C5S H5S1 0.9700 .
C5S H5S2 0.9700 .
C6S H6S1 0.9700 .
C6S H6S2 0.9700 .
